data_7057622
loop_
_publ_author_name
'Yang, Fei'
'Wang, Yangyang'
'Lu, Faguan'
'Xie, Shangqing'
'Qi, Xinghao'
'Sun, Hongjian'
'Li, Xiaoyan'
'Fuhr, Olaf'
'Fenske, Dieter'

_publ_section_title
;
 Preparation of hydrido [CNC]-pincer cobalt complexes via selective
 C--H/C--F bond activation and their catalytic performances
;
_journal_issue 19
_journal_name_full 'New Journal of Chemistry'
_journal_page_first 15578
_journal_paper_doi 10.1039/C8NJ02979B
_journal_volume 42
_journal_year 2018
_chemical_formula_moiety 'C23 H28 Co F2 N P2'
_chemical_formula_sum 'C23 H28 Co F2 N P2'
_chemical_formula_weight 477.33
_space_group_crystal_system monoclinic
_space_group_IT_number 14
_space_group_name_Hall '-P 2ybc'
_space_group_name_H-M_alt 'P 1 21/c 1'
_symmetry_space_group_name_Hall '-P 2ybc'
_symmetry_space_group_name_H-M 'P 1 21/c 1'
_atom_sites_solution_hydrogens geom
_atom_sites_solution_primary iterative
_atom_sites_solution_secondary difmap
_audit_creation_date 2018-04-27
_audit_creation_method
;
Olex2 1.2
(compiled 2018.04.26 svn.r3504 for OlexSys, GUI svn.r5492)
;
_audit_update_record
;
2018-04-27 deposited with the CCDC.
2018-08-07 downloaded from the CCDC.
;
_cell_angle_alpha 90.00
_cell_angle_beta 101.86(3)
_cell_angle_gamma 90.00
_cell_formula_units_Z 4
_cell_length_a 14.015(3)
_cell_length_b 12.369(3)
_cell_length_c 13.372(3)
_cell_measurement_reflns_used 2349
_cell_measurement_temperature 293(2)
_cell_measurement_theta_max 23.066
_cell_measurement_theta_min 2.213
_cell_volume 2268.6(9)
_computing_cell_refinement 'Bruker XSCANS'
_computing_data_collection 'Bruker XSCANS'
_computing_data_reduction 'Bruker SHELXTL'
_computing_molecular_graphics 'Olex2 (Dolomanov et al., 2009)'
_computing_publication_material 'Olex2 (Dolomanov et al., 2009)'
_computing_structure_refinement 'XL (Sheldrick, 2008)'
_computing_structure_solution 'olex2.solve (Bourhis et al., 2015)'
_diffrn_ambient_temperature 293(2)
_diffrn_measured_fraction_theta_full 0.977
_diffrn_measured_fraction_theta_max 0.977
_diffrn_measurement_device_type 'CCD area detactor'
_diffrn_measurement_method '\w scans'
_diffrn_radiation_monochromator graphite
_diffrn_radiation_type MoK\a
_diffrn_radiation_wavelength 0.71073
_diffrn_reflns_av_R_equivalents 0.0210
_diffrn_reflns_av_unetI/netI 0.0278
_diffrn_reflns_limit_h_max 18
_diffrn_reflns_limit_h_min -14
_diffrn_reflns_limit_k_max 13
_diffrn_reflns_limit_k_min -16
_diffrn_reflns_limit_l_max 16
_diffrn_reflns_limit_l_min -17
_diffrn_reflns_number 13111
_diffrn_reflns_theta_full 27.62
_diffrn_reflns_theta_max 27.62
_diffrn_reflns_theta_min 2.22
_diffrn_source 'fine-focus sealed tube'
_exptl_absorpt_coefficient_mu 0.923
_exptl_absorpt_correction_T_max 0.9134
_exptl_absorpt_correction_T_min 0.8515
_exptl_absorpt_correction_type multi-scan
_exptl_crystal_colour 'metallic dark red'
_exptl_crystal_colour_lustre metallic
_exptl_crystal_colour_modifier dark
_exptl_crystal_colour_primary red
_exptl_crystal_density_diffrn 1.398
_exptl_crystal_density_method 'not measured'
_exptl_crystal_description block
_exptl_crystal_F_000 992
_exptl_crystal_size_max 0.18
_exptl_crystal_size_mid 0.12
_exptl_crystal_size_min 0.1
_refine_diff_density_max 0.324
_refine_diff_density_min -0.219
_refine_diff_density_rms 0.052
_refine_ls_extinction_method none
_refine_ls_goodness_of_fit_ref 0.613
_refine_ls_hydrogen_treatment mixed
_refine_ls_matrix_type full
_refine_ls_number_parameters 272
_refine_ls_number_reflns 5164
_refine_ls_number_restraints 0
_refine_ls_restrained_S_all 0.613
_refine_ls_R_factor_all 0.0361
_refine_ls_R_factor_gt 0.0295
_refine_ls_shift/su_max 0.001
_refine_ls_shift/su_mean 0.000
_refine_ls_structure_factor_coef Fsqd
_refine_ls_weighting_details 'calc w=1/[\s^2^(Fo^2^)+(0.0960P)^2^+3.0544P] where P=(Fo^2^+2Fc^2^)/3'
_refine_ls_weighting_scheme calc
_refine_ls_wR_factor_gt 0.0843
_refine_ls_wR_factor_ref 0.0946
_reflns_number_gt 4404
_reflns_number_total 5164
_reflns_threshold_expression >2sigma(I)
_cod_data_source_file c8nj02979b2.cif
_cod_data_source_block complex4
_cod_depositor_comments 'Adding full bibliography for 7057621--7057623.cif.'
_cod_original_cell_volume 2268.6(8)
_cod_database_code 7057622
_olex2_refinement_description
;
1. Fixed Uiso
 At 1.2 times of:
  All C(H) groups
 At 1.5 times of:
  All C(H,H,H) groups
2.a Aromatic/amide H refined with riding coordinates:
 C9(H9), C8(H8), C11(H11), C4(H4), C16(H16), C14(H14), C2(H2), C3(H3), C10(H10)
2.b Idealised Me refined as rotating group:
 C19(H19A,H19B,H19C), C23(H23A,H23B,H23C), C20(H20A,H20B,H20C), C21(H21A,H21B,
 H21C), C18(H18A,H18B,H18C), C22(H22A,H22B,H22C)
;
_olex2_submission_special_instructions 'No special instructions were received'

loop_
_space_group_symop_id
_space_group_symop_operation_xyz
1 'x, y, z'
2 '-x, y+1/2, -z+1/2'
3 '-x, -y, -z'
4 'x, -y-1/2, z-1/2'

loop_
_atom_site_label
_atom_site_type_symbol
_atom_site_fract_x
_atom_site_fract_y
_atom_site_fract_z
_atom_site_U_iso_or_equiv
_atom_site_adp_type
_atom_site_occupancy
_atom_site_calc_flag
_atom_site_refinement_flags_posn
Co1 Co 0.213962(16) 0.500256(16) 0.145508(16) 0.02244(8) Uani 1 d .
P2 P 0.25091(3) 0.67005(4) 0.15949(3) 0.02793(11) Uani 1 d .
P1 P 0.12992(3) 0.35292(4) 0.11410(3) 0.02715(11) Uani 1 d .
F1 F 0.51295(9) 0.34198(11) 0.03049(11) 0.0475(3) Uani 1 d .
N1 N 0.33261(10) 0.43798(12) 0.22317(11) 0.0265(3) Uani 1 d .
C13 C 0.27876(12) 0.47625(14) 0.03230(13) 0.0261(3) Uani 1 d .
C12 C 0.37022(12) 0.42306(14) 0.06527(14) 0.0291(4) Uani 1 d .
F2 F 0.28544(12) 0.49575(10) -0.23775(10) 0.0511(4) Uani 1 d .
C6 C 0.25398(13) 0.46841(14) 0.35870(13) 0.0289(3) Uani 1 d .
C9 C 0.08718(16) 0.53991(17) 0.41617(16) 0.0412(5) Uani 1 d .
H9 H 0.0301 0.5637 0.4343 0.049 Uiso 1 calc R
C15 C 0.31237(16) 0.46973(16) -0.13676(14) 0.0360(4) Uani 1 d .
C8 C 0.09440(14) 0.54248(15) 0.31200(15) 0.0344(4) Uani 1 d .
H8 H 0.0419 0.5684 0.2637 0.041 Uiso 1 calc R
C19 C 0.00348(14) 0.35789(19) 0.12644(18) 0.0444(5) Uani 1 d .
H19A H -0.0310 0.4101 0.0794 0.067 Uiso 1 calc GR
H19B H 0.0003 0.3782 0.1950 0.067 Uiso 1 calc GR
H19C H -0.0257 0.2880 0.1115 0.067 Uiso 1 calc GR
C11 C 0.39709(12) 0.40407(14) 0.17276(14) 0.0300(4) Uani 1 d .
H11 H 0.4551 0.3707 0.2038 0.036 Uiso 1 calc R
C4 C 0.33095(17) 0.42880(17) 0.53522(15) 0.0431(5) Uani 1 d .
H4 H 0.3291 0.4280 0.6043 0.052 Uiso 1 calc R
C7 C 0.17737(14) 0.50758(13) 0.27963(14) 0.0278(4) Uani 1 d .
C5 C 0.24908(15) 0.46666(15) 0.46367(14) 0.0347(4) Uani 1 d .
C1 C 0.34010(13) 0.43048(14) 0.32997(13) 0.0294(4) Uani 1 d .
C23 C 0.28169(18) 0.73797(17) 0.04984(18) 0.0466(5) Uani 1 d .
H23A H 0.2279 0.7324 -0.0074 0.070 Uiso 1 calc GR
H23B H 0.3382 0.7046 0.0331 0.070 Uiso 1 calc GR
H23C H 0.2952 0.8128 0.0659 0.070 Uiso 1 calc GR
C16 C 0.39983(15) 0.41565(16) -0.10666(16) 0.0396(4) Uani 1 d .
H16 H 0.4379 0.3957 -0.1530 0.048 Uiso 1 calc R
C17 C 0.42692(13) 0.39335(15) -0.00486(15) 0.0339(4) Uani 1 d .
C14 C 0.25199(15) 0.49908(14) -0.07255(15) 0.0316(4) Uani 1 d .
H14 H 0.1934 0.5341 -0.0985 0.038 Uiso 1 calc R
C2 C 0.41801(15) 0.39313(17) 0.40102(15) 0.0383(4) Uani 1 d .
H2 H 0.4737 0.3679 0.3809 0.046 Uiso 1 calc R
C3 C 0.41227(17) 0.39355(18) 0.50471(15) 0.0460(5) Uani 1 d .
H3 H 0.4651 0.3692 0.5534 0.055 Uiso 1 calc R
C20 C 0.11693(17) 0.29396(18) -0.01275(16) 0.0447(5) Uani 1 d .
H20A H 0.1802 0.2770 -0.0255 0.067 Uiso 1 calc GR
H20B H 0.0850 0.3447 -0.0630 0.067 Uiso 1 calc GR
H20C H 0.0787 0.2291 -0.0167 0.067 Uiso 1 calc GR
C21 C 0.35581(18) 0.7029(2) 0.2596(2) 0.0567(6) Uani 1 d .
H21A H 0.3649 0.7798 0.2627 0.085 Uiso 1 calc GR
H21B H 0.4130 0.6690 0.2448 0.085 Uiso 1 calc GR
H21C H 0.3450 0.6771 0.3240 0.085 Uiso 1 calc GR
C18 C 0.17678(18) 0.23947(17) 0.19642(18) 0.0471(5) Uani 1 d .
H18A H 0.1351 0.1779 0.1783 0.071 Uiso 1 calc GR
H18B H 0.1785 0.2586 0.2664 0.071 Uiso 1 calc GR
H18C H 0.2414 0.2221 0.1880 0.071 Uiso 1 calc GR
C10 C 0.16184(18) 0.50350(15) 0.49045(16) 0.0401(5) Uani 1 d .
H10 H 0.1556 0.5028 0.5584 0.048 Uiso 1 calc R
C22 C 0.15950(17) 0.76125(16) 0.19026(19) 0.0456(5) Uani 1 d .
H22A H 0.1836 0.8341 0.1932 0.068 Uiso 1 calc GR
H22B H 0.1456 0.7418 0.2553 0.068 Uiso 1 calc GR
H22C H 0.1010 0.7561 0.1385 0.068 Uiso 1 calc GR
H H 0.1286(17) 0.543(2) 0.0844(18) 0.049(6) Uiso 1 d .

loop_
_atom_site_aniso_label
_atom_site_aniso_U_11
_atom_site_aniso_U_22
_atom_site_aniso_U_33
_atom_site_aniso_U_23
_atom_site_aniso_U_13
_atom_site_aniso_U_12
Co1 0.02155(13) 0.02469(13) 0.02253(13) 0.00094(8) 0.00792(9) 0.00325(8)
P2 0.0264(2) 0.0261(2) 0.0331(2) 0.00025(17) 0.01036(17) 0.00088(16)
P1 0.0262(2) 0.0262(2) 0.0296(2) 0.00162(16) 0.00699(17) 0.00109(16)
F1 0.0329(6) 0.0507(7) 0.0645(8) -0.0038(6) 0.0229(6) 0.0118(5)
N1 0.0243(7) 0.0278(7) 0.0276(7) 0.0003(6) 0.0059(5) 0.0020(5)
C13 0.0272(8) 0.0263(8) 0.0271(8) -0.0016(6) 0.0109(6) -0.0006(6)
C12 0.0256(8) 0.0277(8) 0.0365(9) -0.0041(7) 0.0124(7) -0.0015(6)
F2 0.0770(10) 0.0538(8) 0.0272(6) -0.0015(5) 0.0212(6) 0.0046(6)
C6 0.0367(9) 0.0240(8) 0.0272(8) 0.0001(7) 0.0094(7) -0.0033(7)
C9 0.0525(12) 0.0343(10) 0.0464(11) -0.0034(9) 0.0325(10) -0.0013(9)
C15 0.0518(11) 0.0325(9) 0.0269(9) -0.0026(7) 0.0157(8) -0.0046(9)
C8 0.0382(10) 0.0319(9) 0.0379(10) 0.0005(8) 0.0189(8) 0.0012(8)
C19 0.0301(10) 0.0474(12) 0.0579(13) -0.0029(10) 0.0138(9) -0.0056(8)
C11 0.0232(8) 0.0300(9) 0.0371(9) 0.0002(7) 0.0070(7) 0.0050(6)
C4 0.0648(14) 0.0394(10) 0.0235(9) 0.0014(8) 0.0056(9) -0.0087(10)
C7 0.0329(9) 0.0263(8) 0.0268(8) -0.0007(6) 0.0121(7) -0.0008(6)
C5 0.0525(11) 0.0250(8) 0.0280(9) -0.0016(7) 0.0120(8) -0.0093(8)
C1 0.0325(9) 0.0277(8) 0.0265(8) -0.0001(6) 0.0027(7) -0.0008(7)
C23 0.0613(13) 0.0320(10) 0.0561(13) 0.0077(9) 0.0342(11) 0.0044(9)
C16 0.0455(11) 0.0383(10) 0.0434(11) -0.0086(8) 0.0284(9) -0.0031(8)
C17 0.0273(8) 0.0322(9) 0.0470(11) -0.0054(8) 0.0186(8) 0.0006(7)
C14 0.0354(10) 0.0321(9) 0.0288(9) -0.0008(7) 0.0101(7) 0.0009(7)
C2 0.0378(10) 0.0383(10) 0.0358(10) 0.0016(8) 0.0007(8) 0.0032(8)
C3 0.0566(13) 0.0433(11) 0.0310(10) 0.0044(8) -0.0074(9) -0.0007(10)
C20 0.0552(13) 0.0397(11) 0.0393(11) -0.0098(9) 0.0101(9) -0.0110(9)
C21 0.0496(13) 0.0424(12) 0.0686(16) -0.0025(11) -0.0102(11) -0.0112(10)
C18 0.0552(13) 0.0302(10) 0.0509(12) 0.0099(9) -0.0003(10) -0.0003(9)
C10 0.0636(14) 0.0307(10) 0.0320(10) -0.0051(7) 0.0241(10) -0.0085(8)
C22 0.0499(12) 0.0288(9) 0.0664(14) -0.0031(9) 0.0312(11) 0.0054(9)

loop_
_atom_type_symbol
_atom_type_description
_atom_type_scat_dispersion_real
_atom_type_scat_dispersion_imag
_atom_type_scat_source
C C 0.0033 0.0016 'International Tables Vol C Tables 4.2.6.8 and 6.1.1.4'
H H 0.0000 0.0000 'International Tables Vol C Tables 4.2.6.8 and 6.1.1.4'
N N 0.0061 0.0033 'International Tables Vol C Tables 4.2.6.8 and 6.1.1.4'
F F 0.0171 0.0103 'International Tables Vol C Tables 4.2.6.8 and 6.1.1.4'
P P 0.1023 0.0942 'International Tables Vol C Tables 4.2.6.8 and 6.1.1.4'
Co Co 0.3494 0.9721 'International Tables Vol C Tables 4.2.6.8 and 6.1.1.4'

loop_
_geom_angle_atom_site_label_1
_geom_angle_atom_site_label_2
_geom_angle_atom_site_label_3
_geom_angle
P2 Co1 P1 161.11(2)
P2 Co1 H 81.0(11)
P1 Co1 H 80.9(11)
N1 Co1 P2 100.17(5)
N1 Co1 P1 98.21(5)
N1 Co1 C13 82.48(7)
N1 Co1 C7 83.40(7)
N1 Co1 H 177.1(10)
C13 Co1 P2 94.24(5)
C13 Co1 P1 92.47(5)
C13 Co1 C7 165.87(8)
C13 Co1 H 94.8(10)
C7 Co1 P2 88.80(5)
C7 Co1 P1 88.98(5)
C7 Co1 H 99.3(10)
C23 P2 Co1 118.14(8)
C23 P2 C21 101.57(13)
C21 P2 Co1 115.06(8)
C22 P2 Co1 117.09(7)
C22 P2 C23 101.01(10)
C22 P2 C21 101.28(12)
C19 P1 Co1 117.18(8)
C20 P1 Co1 117.67(7)
C20 P1 C19 100.71(11)
C20 P1 C18 102.07(11)
C18 P1 Co1 114.67(8)
C18 P1 C19 102.05(11)
C11 N1 Co1 117.55(12)
C11 N1 C1 125.90(15)
C1 N1 Co1 116.52(11)
C12 C13 Co1 111.34(12)
C14 C13 Co1 132.55(14)
C14 C13 C12 116.09(16)
C11 C12 C13 114.88(15)
C17 C12 C13 120.83(17)
C17 C12 C11 124.29(17)
C5 C6 C7 123.75(17)
C1 C6 C7 117.61(15)
C1 C6 C5 118.64(17)
C8 C9 H9 119.2
C10 C9 H9 119.2
C10 C9 C8 121.63(19)
F2 C15 C16 116.81(17)
F2 C15 C14 118.4(2)
C16 C15 C14 124.74(18)
C9 C8 H8 118.9
C7 C8 C9 122.15(19)
C7 C8 H8 118.9
P1 C19 H19A 109.5
P1 C19 H19B 109.5
P1 C19 H19C 109.5
H19A C19 H19B 109.5
H19A C19 H19C 109.5
H19B C19 H19C 109.5
N1 C11 C12 113.59(15)
N1 C11 H11 123.2
C12 C11 H11 123.2
C5 C4 H4 119.4
C3 C4 H4 119.4
C3 C4 C5 121.14(18)
C6 C7 Co1 111.25(13)
C8 C7 Co1 133.63(15)
C8 C7 C6 115.12(17)
C6 C5 C4 118.46(19)
C10 C5 C6 117.67(19)
C10 C5 C4 123.88(18)
N1 C1 C6 111.17(15)
C2 C1 N1 127.24(17)
C2 C1 C6 121.59(17)
P2 C23 H23A 109.5
P2 C23 H23B 109.5
P2 C23 H23C 109.5
H23A C23 H23B 109.5
H23A C23 H23C 109.5
H23B C23 H23C 109.5
C15 C16 H16 122.0
C17 C16 C15 115.91(16)
C17 C16 H16 122.0
F1 C17 C12 118.43(17)
F1 C17 C16 119.12(16)
C16 C17 C12 122.44(18)
C13 C14 H14 120.0
C15 C14 C13 119.94(18)
C15 C14 H14 120.0
C1 C2 H2 120.6
C1 C2 C3 118.90(19)
C3 C2 H2 120.6
C4 C3 C2 121.27(19)
C4 C3 H3 119.4
C2 C3 H3 119.4
P1 C20 H20A 109.5
P1 C20 H20B 109.5
P1 C20 H20C 109.5
H20A C20 H20B 109.5
H20A C20 H20C 109.5
H20B C20 H20C 109.5
P2 C21 H21A 109.5
P2 C21 H21B 109.5
P2 C21 H21C 109.5
H21A C21 H21B 109.5
H21A C21 H21C 109.5
H21B C21 H21C 109.5
P1 C18 H18A 109.5
P1 C18 H18B 109.5
P1 C18 H18C 109.5
H18A C18 H18B 109.5
H18A C18 H18C 109.5
H18B C18 H18C 109.5
C9 C10 C5 119.66(18)
C9 C10 H10 120.2
C5 C10 H10 120.2
P2 C22 H22A 109.5
P2 C22 H22B 109.5
P2 C22 H22C 109.5
H22A C22 H22B 109.5
H22A C22 H22C 109.5
H22B C22 H22C 109.5

loop_
_geom_bond_atom_site_label_1
_geom_bond_atom_site_label_2
_geom_bond_distance
Co1 P2 2.1619(6)
Co1 P1 2.1637(6)
Co1 N1 1.9306(15)
Co1 C13 1.9416(17)
Co1 C7 1.9661(18)
Co1 H 1.41(2)
P2 C23 1.817(2)
P2 C21 1.819(2)
P2 C22 1.817(2)
P1 C19 1.814(2)
P1 C20 1.821(2)
P1 C18 1.821(2)
F1 C17 1.359(2)
N1 C11 1.303(2)
N1 C1 1.413(2)
C13 C12 1.427(2)
C13 C14 1.404(3)
C12 C11 1.429(3)
C12 C17 1.397(2)
F2 C15 1.364(2)
C6 C7 1.428(3)
C6 C5 1.420(2)
C6 C1 1.420(3)
C9 H9 0.9300
C9 C8 1.418(3)
C9 C10 1.363(3)
C15 C16 1.382(3)
C15 C14 1.372(3)
C8 H8 0.9300
C8 C7 1.390(3)
C19 H19A 0.9600
C19 H19B 0.9600
C19 H19C 0.9600
C11 H11 0.9300
C4 H4 0.9300
C4 C5 1.414(3)
C4 C3 1.359(3)
C5 C10 1.418(3)
C1 C2 1.372(3)
C23 H23A 0.9600
C23 H23B 0.9600
C23 H23C 0.9600
C16 H16 0.9300
C16 C17 1.364(3)
C14 H14 0.9300
C2 H2 0.9300
C2 C3 1.405(3)
C3 H3 0.9300
C20 H20A 0.9600
C20 H20B 0.9600
C20 H20C 0.9600
C21 H21A 0.9600
C21 H21B 0.9600
C21 H21C 0.9600
C18 H18A 0.9600
C18 H18B 0.9600
C18 H18C 0.9600
C10 H10 0.9300
C22 H22A 0.9600
C22 H22B 0.9600
C22 H22C 0.9600
